data_4024734
loop_
_publ_author_name
'Vincent Coeffard'
'Erwan Le Grognec'
'Isabelle Beaudet'
'Michel Evain'
'Jean-Paul Quintard'

_publ_contact_author_address
; Institut des Mat\'eriaux Jean Rouxel
  UMR CNRS 6502
  Universit\'e de Nantes,
  Facult\'e des Sciences et des Techniques
  2 rue de la Houssini\`ere
  BP 32229
  44322 NANTES CEDEX 3
  FRANCE
;
_publ_contact_author_email Michel.Evain@univ-nantes.fr
_publ_contact_author_fax '(33) 02 40 37 39 95'
_publ_contact_author_name 'Pr. Michel Evain'
_publ_contact_author_phone '(33) 02 40 37 39 23'
_publ_section_title
;
Synthesis of Highly Enantioenriched Chiral \a-Aminoorganotins via
Diastereoselective Ring Opening of Chiral N-(Arenesulfonyl)
2-Tributylstannyloxazolidines
;
_journal_name_full 'Journal of Organic Chemistry'
_journal_page_first 5822
_journal_page_last 5838
_journal_paper_doi 10.1021/jo900223k
_journal_volume 74
_journal_year 2009
_chemical_absolute_configuration ad
_chemical_formula_moiety 'C31 H50 N1 O3 S1 Sn1'
_chemical_formula_sum 'C31 H50 N O3 S Sn'
_chemical_formula_weight 635.5
_chemical_name_systematic ' ?'
_space_group_IT_number 19
_symmetry_cell_setting orthorhombic
_symmetry_space_group_name_Hall 'P 2ac 2ab'
_symmetry_space_group_name_H-M 'P 21 21 21'
_audit_creation_method 'Jana2006 Version : 24/10/2007'
_cell_angle_alpha 90
_cell_angle_beta 90
_cell_angle_gamma 90
_cell_formula_units_Z 8
_cell_length_a 8.2236(7)
_cell_length_b 20.444(3)
_cell_length_c 38.045(5)
_cell_measurement_temperature 120
_cell_measurement_theta_max 30.01
_cell_measurement_theta_min 6.4
_cell_volume 6396.3(14)
_computing_publication_material 'Jana2006 (Petricek, Dusek & Palatinus, 2006)'
_computing_structure_refinement 'Jana2006 (Petricek, Dusek & Palatinus, 2006)'
_diffrn_ambient_temperature 120
_diffrn_measured_fraction_theta_max 0.9816
_diffrn_measurement_device 'four-cycle diffractometer'
_diffrn_measurement_device_type 'Nonius CCD'
_diffrn_radiation_monochromator graphite
_diffrn_radiation_source 'X-ray tube'
_diffrn_radiation_type 'Mo K\a'
_diffrn_radiation_wavelength 0.71069
_diffrn_reflns_av_R_equivalents 0.1447
_diffrn_reflns_av_sigmaI/netI 0.0918
_diffrn_reflns_limit_h_max 11
_diffrn_reflns_limit_h_min -8
_diffrn_reflns_limit_k_max 28
_diffrn_reflns_limit_k_min -27
_diffrn_reflns_limit_l_max 53
_diffrn_reflns_limit_l_min -45
_diffrn_reflns_number 64556
_diffrn_reflns_theta_max 30.01
_diffrn_reflns_theta_min 6.4
_exptl_absorpt_coefficient_mu 0.894
_exptl_absorpt_correction_T_max 0.9501
_exptl_absorpt_correction_T_min 0.8317
_exptl_absorpt_correction_type gaussian
_exptl_absorpt_process_details 'Jana2006  (Petricek, Dusek & Palatinus, 2000)'
_exptl_crystal_colour colourless
_exptl_crystal_density_diffrn 1.3195(3)
_exptl_crystal_description 'thick plate'
_exptl_crystal_F_000 2664
_exptl_crystal_size_max 0.3
_exptl_crystal_size_mid 0.15
_exptl_crystal_size_min 0.1
_refine_diff_density_max 3.74
_refine_diff_density_min -1.88
_refine_ls_abs_structure_details 'Jana2006 (Petricek, Dusek & Palatinus, 2006)'
_refine_ls_abs_structure_Flack 0.05(3)
_refine_ls_extinction_method none
_refine_ls_goodness_of_fit_gt 2.10
_refine_ls_goodness_of_fit_ref 1.93
_refine_ls_hydrogen_treatment constr
_refine_ls_number_constraints 400
_refine_ls_number_parameters 662
_refine_ls_number_reflns 18153
_refine_ls_number_restraints 0
_refine_ls_R_factor_all 0.1550
_refine_ls_R_factor_gt 0.0982
_refine_ls_shift/su_max 0.0338
_refine_ls_shift/su_mean 0.0012
_refine_ls_structure_factor_coef Fsqd
_refine_ls_weighting_details w=1/(\s^2^(I)+0.001936I^2^)
_refine_ls_weighting_scheme sigma
_refine_ls_wR_factor_gt 0.1648
_refine_ls_wR_factor_ref 0.1802
_reflns_number_gt 12972
_reflns_number_total 18153
_reflns_threshold_expression I>2\s(I)
_cod_data_source_file jo900223k_si_001.cif
_cod_data_source_block (I)
_cod_depositor_comments
;
The following automatic conversions were performed:
'_exptl_absorpt_correction_type' value 'Gaussian' changed to 'gaussian'
according to '/home/saulius/struct/CIF-dictionaries/cif_core.dic'
dictionary named 'cif_core.dic' version 2.4.1 from 2010-06-29.

Automatic conversion script
Id: cif_fix_enum 1527 2010-12-29 10:47:43Z saulius 
;
_cod_original_formula_sum 'C31 H50 N1 O3 S1 Sn1'
_cod_database_code 4024734

loop_
_symmetry_equiv_pos_site_id
_symmetry_equiv_pos_as_xyz
1 x,y,z
2 x+1/2,-y+1/2,-z
3 -x,y+1/2,-z+1/2
4 -x+1/2,-y,z+1/2

loop_
_atom_site_label
_atom_site_type_symbol
_atom_site_fract_x
_atom_site_fract_y
_atom_site_fract_z
_atom_site_adp_type
_atom_site_U_iso_or_equiv
_atom_site_symmetry_multiplicity
_atom_site_occupancy
_atom_site_calc_flag
_atom_site_refinement_flags
_atom_site_disorder_assembly
_atom_site_disorder_group
Sn1a Sn 0.84658(6) 0.33411(2) 0.388634(14) Uani 0.02430(15) 4 1 d . . .
Sn1b Sn 0.56056(7) 0.26484(2) 0.101613(15) Uani 0.02721(16) 4 1 d . . .
S1a S 0.9197(2) 0.26535(9) 0.30277(5) Uani 0.0233(5) 4 1 d . . .
S1b S 0.5182(2) 0.38952(9) 0.16942(6) Uani 0.0247(6) 4 1 d . . .
O1a O 0.9443(7) 0.2382(3) 0.33692(14) Uani 0.0320(16) 4 1 d . . .
O2a O 0.7980(6) 0.2390(2) 0.28023(15) Uani 0.0296(17) 4 1 d . . .
O3a O 0.4887(6) 0.4106(3) 0.27555(16) Uani 0.0320(18) 4 1 d . . .
O1b O 0.3879(6) 0.3546(2) 0.15347(15) Uani 0.0277(17) 4 1 d . . .
O2b O 0.5792(7) 0.3668(2) 0.20256(14) Uani 0.0315(18) 4 1 d . . .
O3b O 0.9027(11) 0.3194(4) 0.1831(3) Uani 0.091(4) 4 1 d . . .
N1a N 0.8816(7) 0.3418(3) 0.30767(16) Uani 0.0224(18) 4 1 d . . .
N1b N 0.6666(8) 0.3900(3) 0.14149(17) Uani 0.0245(19) 4 1 d . . .
C1a C 0.9335(9) 0.3785(3) 0.33918(19) Uani 0.024(2) 4 1 d . . .
C2a C 1.1184(9) 0.3927(3) 0.3405(2) Uani 0.029(3) 4 1 d . . .
C3a C 1.1577(10) 0.4445(3) 0.3679(2) Uani 0.028(2) 4 1 d . . .
C4a C 1.3377(11) 0.4544(4) 0.3733(3) Uani 0.040(3) 4 1 d . . .
C5a C 1.3723(12) 0.5054(4) 0.4012(3) Uani 0.054(4) 4 1 d . . .
C6a C 1.1084(8) 0.2564(3) 0.2807(2) Uani 0.021(2) 4 1 d . . .
C7a C 1.2459(9) 0.2402(4) 0.2999(3) Uani 0.034(3) 4 1 d . . .
C8a C 1.3950(9) 0.2347(4) 0.2831(3) Uani 0.039(3) 4 1 d . . .
C9a C 1.4039(10) 0.2429(4) 0.2480(3) Uani 0.042(3) 4 1 d . . .
C10a C 1.2657(12) 0.2581(4) 0.2283(3) Uani 0.047(3) 4 1 d . . .
C11a C 1.1154(10) 0.2642(4) 0.2447(2) Uani 0.035(3) 4 1 d . . .
C12a C 0.7751(9) 0.3766(3) 0.2822(2) Uani 0.023(2) 4 1 d . . .
C13a C 0.6034(9) 0.3814(3) 0.2982(2) Uani 0.029(3) 4 1 d . . .
C14a C 0.8453(10) 0.4413(3) 0.27057(19) Uani 0.024(2) 4 1 d . . .
C15a C 0.9785(11) 0.4404(4) 0.2483(2) Uani 0.038(3) 4 1 d . . .
C16a C 1.0478(13) 0.4990(4) 0.2359(3) Uani 0.047(3) 4 1 d . . .
C17a C 0.9812(13) 0.5575(4) 0.2457(3) Uani 0.046(3) 4 1 d . . .
C18a C 0.8504(13) 0.5592(4) 0.2676(2) Uani 0.042(3) 4 1 d . . .
C19a C 0.7830(10) 0.5018(4) 0.2801(2) Uani 0.030(3) 4 1 d . . .
C20a C 1.0410(10) 0.2822(4) 0.4145(2) Uani 0.030(2) 4 1 d . . .
C21a C 1.1098(9) 0.3148(4) 0.4470(2) Uani 0.033(3) 4 1 d . . .
C22a C 1.2507(11) 0.2805(4) 0.4641(2) Uani 0.040(3) 4 1 d . . .
C23a C 1.3043(12) 0.3114(6) 0.4985(3) Uani 0.057(4) 4 1 d . . .
C24a C 0.7784(10) 0.4093(4) 0.4257(2) Uani 0.033(3) 4 1 d . . .
C25a C 0.6819(13) 0.3800(5) 0.4566(2) Uani 0.052(4) 4 1 d . . .
C26a C 0.6890(14) 0.4216(5) 0.4906(3) Uani 0.057(4) 4 1 d . . .
C27a C 0.6007(17) 0.4835(6) 0.4859(3) Uani 0.079(5) 4 1 d . . .
C28a C 0.6305(9) 0.2756(3) 0.3811(2) Uani 0.026(2) 4 1 d . . .
C29a C 0.6356(10) 0.2134(3) 0.4024(2) Uani 0.031(2) 4 1 d . . .
C30a C 0.4878(9) 0.1698(4) 0.3990(2) Uani 0.030(2) 4 1 d . . .
C31a C 0.4944(11) 0.1110(4) 0.4236(3) Uani 0.045(3) 4 1 d . . .
C1b C 0.6432(9) 0.3665(3) 0.1050(2) Uani 0.025(2) 4 1 d . . .
C2b C 0.5430(10) 0.4153(3) 0.0825(2) Uani 0.027(2) 4 1 d . . .
C3b C 0.5521(11) 0.4004(4) 0.0433(2) Uani 0.033(3) 4 1 d . . .
C4b C 0.4588(11) 0.4483(4) 0.0204(2) Uani 0.036(3) 4 1 d . . .
C5b C 0.4768(13) 0.4365(5) -0.0179(3) Uani 0.052(4) 4 1 d . . .
C6b C 0.4551(10) 0.4704(3) 0.1767(2) Uani 0.025(2) 4 1 d . . .
C7b C 0.3377(10) 0.4980(4) 0.1544(2) Uani 0.031(2) 4 1 d . . .
C8b C 0.2891(10) 0.5618(4) 0.1602(3) Uani 0.036(3) 4 1 d . . .
C9b C 0.3547(10) 0.5969(3) 0.1870(2) Uani 0.033(3) 4 1 d . . .
C10b C 0.4729(10) 0.5706(3) 0.2095(2) Uani 0.031(3) 4 1 d . . .
C11b C 0.5209(10) 0.5062(4) 0.2039(2) Uani 0.032(3) 4 1 d . . .
C12b C 0.8243(9) 0.4177(3) 0.1526(2) Uani 0.027(2) 4 1 d . . .
C13b C 0.9462(12) 0.3631(4) 0.1580(3) Uani 0.046(3) 4 1 d . . .
C14b C 0.8849(9) 0.4731(4) 0.1289(2) Uani 0.029(3) 4 1 d . . .
C15b C 0.8451(11) 0.5383(4) 0.1382(2) Uani 0.035(3) 4 1 d . . .
C16b C 0.8987(10) 0.5893(4) 0.1174(3) Uani 0.042(3) 4 1 d . . .
C17b C 0.9930(11) 0.5765(4) 0.0872(3) Uani 0.043(3) 4 1 d . . .
C18b C 1.0313(11) 0.5139(4) 0.0788(2) Uani 0.037(3) 4 1 d . . .
C19b C 0.9786(9) 0.4616(4) 0.0999(2) Uani 0.034(3) 4 1 d . . .
C20b C 0.3085(10) 0.2624(5) 0.0869(3) Uani 0.048(3) 4 1 d . . .
C21b C 0.2081(10) 0.2112(4) 0.1073(3) Uani 0.042(3) 4 1 d . . .
C22b C 0.2559(11) 0.1420(4) 0.0991(3) Uani 0.049(3) 4 1 d . . .
C23b C 0.1530(14) 0.0934(5) 0.1204(3) Uiso 0.059(3) 4 1 d . . .
C24b C 0.5967(9) 0.2171(4) 0.1513(2) Uani 0.031(3) 4 1 d . . .
C25b C 0.7477(11) 0.1764(5) 0.1539(2) Uani 0.043(3) 4 1 d . . .
C26b C 0.7701(13) 0.1426(5) 0.1891(3) Uani 0.057(4) 4 1 d . . .
C27b C 0.643(2) 0.0943(5) 0.1973(3) Uani 0.078(5) 4 1 d . . .
C28b C 0.7259(11) 0.2182(3) 0.0648(2) Uani 0.034(3) 4 1 d . . .
C29b C 0.6846(12) 0.2145(4) 0.0263(2) Uani 0.043(3) 4 1 d . . .
C30b C 0.5639(13) 0.1595(5) 0.0183(3) Uani 0.056(4) 4 1 d . . .
C31b C 0.5344(13) 0.1540(5) -0.0210(3) Uani 0.060(4) 4 1 d . . .
H1a H 0.880615 0.420709 0.336871 Uiso 0.0289 4 1 d . . .
H2a H 1.176557 0.352745 0.346063 Uiso 0.0354 4 1 d . . .
H3a H 1.155059 0.407486 0.31765 Uiso 0.0354 4 1 d . . .
H4a H 1.107917 0.485633 0.361226 Uiso 0.0331 4 1 d . . .
H5a H 1.107384 0.432705 0.390126 Uiso 0.0331 4 1 d . . .
H6a H 1.38737 0.467619 0.351343 Uiso 0.0477 4 1 d . . .
H7a H 1.387446 0.413232 0.380069 Uiso 0.0477 4 1 d . . .
H8a H 1.488613 0.507967 0.405249 Uiso 0.0646 4 1 d . . .
H9a H 1.332473 0.547594 0.393377 Uiso 0.0646 4 1 d . . .
H10a H 1.318038 0.493282 0.422906 Uiso 0.0646 4 1 d . . .
H11a H 1.237948 0.232843 0.325072 Uiso 0.0413 4 1 d . . .
H12a H 1.492353 0.22504 0.296519 Uiso 0.0463 4 1 d . . .
H13a H 1.507868 0.238188 0.236203 Uiso 0.0505 4 1 d . . .
H14a H 1.274598 0.264346 0.203056 Uiso 0.0568 4 1 d . . .
H15a H 1.018088 0.273762 0.231197 Uiso 0.0422 4 1 d . . .
H16a H 0.767718 0.351925 0.260483 Uiso 0.0281 4 1 d . . .
H17a H 0.566155 0.338013 0.304771 Uiso 0.0348 4 1 d . . .
H18a H 0.608198 0.405735 0.320052 Uiso 0.0348 4 1 d . . .
H19a H 1.024601 0.398789 0.241149 Uiso 0.0455 4 1 d . . .
H20a H 1.142148 0.497821 0.220652 Uiso 0.0558 4 1 d . . .
H21a H 1.027217 0.597985 0.236868 Uiso 0.0554 4 1 d . . .
H22a H 0.804325 0.600979 0.274547 Uiso 0.0499 4 1 d . . .
H23a H 0.690397 0.50389 0.295884 Uiso 0.0357 4 1 d . . .
H24a H 1.005033 0.238344 0.420353 Uiso 0.0362 4 1 d . . .
H25a H 1.128044 0.274074 0.397864 Uiso 0.0362 4 1 d . . .
H26a H 1.140386 0.359463 0.441499 Uiso 0.039 4 1 d . . .
H27a H 1.023724 0.320934 0.464172 Uiso 0.039 4 1 d . . .
H28a H 1.341809 0.279344 0.447888 Uiso 0.0484 4 1 d . . .
H29a H 1.222885 0.234948 0.468018 Uiso 0.0484 4 1 d . . .
H30a H 1.367079 0.279918 0.511956 Uiso 0.0689 4 1 d . . .
H31a H 1.370659 0.349519 0.493679 Uiso 0.0689 4 1 d . . .
H32a H 1.209244 0.324329 0.511924 Uiso 0.0689 4 1 d . . .
H33a H 0.87544 0.430662 0.434525 Uiso 0.0395 4 1 d . . .
H34a H 0.712501 0.441987 0.413863 Uiso 0.0395 4 1 d . . .
H35a H 0.721373 0.336252 0.461481 Uiso 0.0625 4 1 d . . .
H36a H 0.569402 0.373954 0.449638 Uiso 0.0625 4 1 d . . .
H37a H 0.641097 0.397216 0.509816 Uiso 0.0685 4 1 d . . .
H38a H 0.801523 0.430745 0.496401 Uiso 0.0685 4 1 d . . .
H39a H 0.611622 0.509924 0.506921 Uiso 0.0952 4 1 d . . .
H40a H 0.645507 0.50703 0.465964 Uiso 0.0952 4 1 d . . .
H41a H 0.486541 0.474432 0.481647 Uiso 0.0952 4 1 d . . .
H42a H 0.535408 0.300877 0.387621 Uiso 0.0308 4 1 d . . .
H43a H 0.619148 0.264873 0.356339 Uiso 0.0308 4 1 d . . .
H44a H 0.653049 0.223998 0.426937 Uiso 0.0374 4 1 d . . .
H45a H 0.732474 0.188741 0.396333 Uiso 0.0374 4 1 d . . .
H46a H 0.478217 0.154697 0.374867 Uiso 0.0358 4 1 d . . .
H47a H 0.39041 0.195016 0.403757 Uiso 0.0358 4 1 d . . .
H48a H 0.401644 0.082896 0.419182 Uiso 0.0536 4 1 d . . .
H49a H 0.594013 0.086798 0.419439 Uiso 0.0536 4 1 d . . .
H50a H 0.491854 0.126018 0.447753 Uiso 0.0536 4 1 d . . .
H1b H 0.750314 0.36536 0.094358 Uiso 0.0305 4 1 d . . .
H2b H 0.430371 0.414526 0.090067 Uiso 0.0322 4 1 d . . .
H3b H 0.581484 0.459437 0.086772 Uiso 0.0322 4 1 d . . .
H4b H 0.664995 0.399285 0.035951 Uiso 0.0401 4 1 d . . .
H5b H 0.512714 0.356382 0.039013 Uiso 0.0401 4 1 d . . .
H6b H 0.492853 0.492567 0.025862 Uiso 0.0433 4 1 d . . .
H7b H 0.344511 0.447145 0.026653 Uiso 0.0433 4 1 d . . .
H8b H 0.431207 0.473042 -0.030785 Uiso 0.0628 4 1 d . . .
H9b H 0.591188 0.432006 -0.023617 Uiso 0.0628 4 1 d . . .
H10b H 0.419799 0.396666 -0.024231 Uiso 0.0628 4 1 d . . .
H11b H 0.291517 0.472741 0.135319 Uiso 0.0371 4 1 d . . .
H12b H 0.207821 0.581517 0.145127 Uiso 0.0427 4 1 d . . .
H13b H 0.318718 0.641559 0.190732 Uiso 0.0395 4 1 d . . .
H14b H 0.519702 0.596445 0.228296 Uiso 0.0368 4 1 d . . .
H15b H 0.601106 0.486355 0.219308 Uiso 0.0389 4 1 d . . .
H16b H 0.808991 0.439248 0.175107 Uiso 0.0329 4 1 d . . .
H17b H 0.963547 0.340415 0.135903 Uiso 0.0549 4 1 d . . .
H18b H 1.05145 0.381596 0.163759 Uiso 0.0549 4 1 d . . .
H19b H 0.780654 0.547027 0.159036 Uiso 0.0419 4 1 d . . .
H20b H 0.871566 0.634 0.123651 Uiso 0.0501 4 1 d . . .
H21b H 1.030046 0.6123 0.072517 Uiso 0.051 4 1 d . . .
H22b H 1.096017 0.505152 0.058056 Uiso 0.0439 4 1 d . . .
H23b H 1.00876 0.417179 0.093788 Uiso 0.0406 4 1 d . . .
H24b H 0.260989 0.30537 0.0902 Uiso 0.0571 4 1 d . . .
H25b H 0.299508 0.253946 0.061874 Uiso 0.0571 4 1 d . . .
H26b H 0.21937 0.218963 0.132354 Uiso 0.0506 4 1 d . . .
H27b H 0.093465 0.217314 0.102251 Uiso 0.0506 4 1 d . . .
H28b H 0.370042 0.135666 0.10454 Uiso 0.0592 4 1 d . . .
H29b H 0.240692 0.133743 0.07417 Uiso 0.0592 4 1 d . . .
H30b H 0.21562 0.053951 0.12471 Uiso 0.0708 4 1 d . . .
H31b H 0.123022 0.11307 0.1427 Uiso 0.0708 4 1 d . . .
H32b H 0.055454 0.082413 0.107362 Uiso 0.0708 4 1 d . . .
H33b H 0.596357 0.24948 0.169923 Uiso 0.0378 4 1 d . . .
H34b H 0.50267 0.190324 0.156696 Uiso 0.0378 4 1 d . . .
H35b H 0.841971 0.203438 0.148909 Uiso 0.0517 4 1 d . . .
H36b H 0.747979 0.144002 0.135242 Uiso 0.0517 4 1 d . . .
H37b H 0.875709 0.12149 0.189775 Uiso 0.0685 4 1 d . . .
H38b H 0.774413 0.175177 0.207643 Uiso 0.0685 4 1 d . . .
H39b H 0.657716 0.07805 0.22099 Uiso 0.0942 4 1 d . . .
H40b H 0.536604 0.114837 0.195352 Uiso 0.0942 4 1 d . . .
H41b H 0.649381 0.058173 0.180789 Uiso 0.0942 4 1 d . . .
H42b H 0.833985 0.23653 0.067573 Uiso 0.0405 4 1 d . . .
H43b H 0.75413 0.174989 0.073307 Uiso 0.0405 4 1 d . . .
H44b H 0.639284 0.255931 0.018626 Uiso 0.0512 4 1 d . . .
H45b H 0.783244 0.20774 0.012759 Uiso 0.0512 4 1 d . . .
H46b H 0.461844 0.168322 0.030151 Uiso 0.0673 4 1 d . . .
H47b H 0.60656 0.118446 0.027107 Uiso 0.0673 4 1 d . . .
H48b H 0.464366 0.116803 -0.025643 Uiso 0.0718 4 1 d . . .
H49b H 0.482652 0.193612 -0.029423 Uiso 0.0718 4 1 d . . .
H50b H 0.637411 0.147963 -0.032992 Uiso 0.0718 4 1 d . . .

loop_
_atom_site_aniso_label
_atom_site_aniso_type_symbol
_atom_site_aniso_U_11
_atom_site_aniso_U_22
_atom_site_aniso_U_33
_atom_site_aniso_U_12
_atom_site_aniso_U_13
_atom_site_aniso_U_23
Sn1a Sn 0.0238(2) 0.0169(2) 0.0322(3) 0.0003(2) 0.0033(2) 0.0019(2)
Sn1b Sn 0.0286(3) 0.0143(2) 0.0386(3) -0.0012(2) -0.0014(3) 0.0017(2)
S1a S 0.0201(9) 0.0123(7) 0.0375(11) 0.0007(8) 0.0044(8) -0.0002(8)
S1b S 0.0232(10) 0.0149(8) 0.0361(12) 0.0003(7) 0.0035(8) 0.0018(8)
O1a O 0.034(3) 0.024(2) 0.038(3) 0.003(3) 0.010(3) 0.003(2)
O2a O 0.020(3) 0.011(2) 0.057(4) -0.012(2) -0.003(2) 0.000(3)
O3a O 0.018(3) 0.026(3) 0.052(4) 0.007(2) 0.000(2) 0.006(3)
O1b O 0.019(3) 0.018(2) 0.046(4) -0.0033(19) 0.008(2) 0.000(2)
O2b O 0.041(3) 0.023(3) 0.031(3) 0.002(3) 0.006(3) 0.002(2)
O3b O 0.085(7) 0.062(5) 0.124(8) 0.014(5) -0.006(6) 0.018(5)
N1a N 0.017(3) 0.017(3) 0.033(4) 0.001(2) 0.005(2) -0.004(3)
N1b N 0.013(3) 0.023(3) 0.037(4) -0.001(3) 0.004(3) -0.004(3)
C1a C 0.027(4) 0.014(3) 0.032(4) 0.006(3) -0.002(4) 0.001(3)
C2a C 0.030(5) 0.015(3) 0.043(5) 0.003(3) 0.004(3) -0.002(3)
C3a C 0.016(4) 0.016(3) 0.051(5) -0.003(3) 0.001(4) -0.008(3)
C4a C 0.034(5) 0.021(4) 0.064(6) 0.006(4) -0.003(5) -0.007(4)
C5a C 0.038(5) 0.038(5) 0.086(8) 0.002(4) -0.019(6) -0.009(5)
C6a C 0.012(3) 0.005(3) 0.046(5) -0.005(2) 0.008(3) -0.005(3)
C7a C 0.019(4) 0.019(4) 0.065(6) 0.007(3) 0.002(4) -0.004(4)
C8a C 0.018(4) 0.026(4) 0.072(7) 0.002(3) 0.001(4) -0.004(5)
C9a C 0.033(5) 0.015(4) 0.079(7) -0.001(3) 0.013(4) 0.002(4)
C10a C 0.066(7) 0.029(5) 0.047(6) 0.000(5) 0.021(5) 0.009(4)
C11a C 0.044(5) 0.021(4) 0.041(5) 0.004(4) 0.006(4) 0.000(4)
C12a C 0.024(4) 0.017(3) 0.030(4) 0.003(3) 0.002(3) -0.002(3)
C13a C 0.022(4) 0.017(3) 0.049(5) 0.006(3) 0.002(3) 0.003(4)
C14a C 0.033(4) 0.014(3) 0.024(4) -0.002(3) -0.002(4) 0.002(3)
C15a C 0.047(6) 0.015(3) 0.052(6) -0.004(4) 0.013(4) 0.003(4)
C16a C 0.055(6) 0.033(5) 0.052(6) -0.012(5) 0.014(5) 0.005(4)
C17a C 0.073(7) 0.013(4) 0.052(6) -0.016(4) 0.005(5) 0.003(4)
C18a C 0.056(6) 0.018(4) 0.050(6) -0.001(4) -0.010(5) 0.001(4)
C19a C 0.028(4) 0.025(4) 0.036(5) -0.003(3) 0.000(4) 0.001(4)
C20a C 0.022(4) 0.026(4) 0.042(5) 0.001(3) 0.000(4) 0.005(3)
C21a C 0.028(5) 0.027(4) 0.043(5) 0.004(3) 0.005(3) 0.005(4)
C22a C 0.038(5) 0.033(5) 0.050(6) 0.007(4) -0.010(4) 0.003(4)
C23a C 0.040(6) 0.085(8) 0.046(6) 0.016(5) -0.007(5) 0.015(6)
C24a C 0.035(5) 0.024(4) 0.040(5) -0.003(4) 0.004(4) 0.003(4)
C25a C 0.062(7) 0.055(6) 0.039(6) -0.015(5) 0.025(5) -0.012(5)
C26a C 0.060(7) 0.049(6) 0.063(7) -0.010(5) 0.025(5) -0.009(5)
C27a C 0.088(10) 0.081(9) 0.069(9) 0.010(8) 0.011(7) -0.004(7)
C28a C 0.017(4) 0.024(4) 0.036(5) 0.002(3) 0.005(3) 0.007(3)
C29a C 0.031(4) 0.024(4) 0.038(5) -0.004(3) 0.001(4) 0.005(3)
C30a C 0.026(4) 0.030(4) 0.033(4) -0.004(3) -0.001(3) -0.001(4)
C31a C 0.043(5) 0.027(4) 0.064(7) -0.009(4) 0.001(5) 0.017(5)
C1b C 0.024(4) 0.017(3) 0.035(5) 0.002(3) 0.002(4) 0.001(3)
C2b C 0.026(4) 0.013(3) 0.041(5) 0.001(3) 0.001(4) -0.003(3)
C3b C 0.035(5) 0.021(4) 0.044(5) 0.005(4) 0.001(4) 0.002(3)
C4b C 0.038(5) 0.023(4) 0.047(5) 0.001(4) -0.006(4) 0.008(4)
C5b C 0.061(7) 0.048(6) 0.048(6) -0.012(5) -0.011(5) 0.010(5)
C6b C 0.032(4) 0.010(3) 0.033(4) -0.003(3) 0.005(4) 0.002(3)
C7b C 0.028(4) 0.028(4) 0.037(5) -0.002(4) 0.002(4) 0.001(3)
C8b C 0.021(4) 0.033(4) 0.052(6) 0.018(3) 0.004(4) 0.004(4)
C9b C 0.026(4) 0.013(3) 0.060(6) 0.003(3) 0.017(4) 0.001(4)
C10b C 0.037(5) 0.016(3) 0.039(5) -0.002(3) 0.003(4) 0.001(3)
C11b C 0.032(5) 0.021(4) 0.044(5) -0.001(3) 0.002(4) 0.004(4)
C12b C 0.022(4) 0.021(4) 0.039(5) -0.003(3) -0.007(4) -0.001(3)
C13b C 0.029(5) 0.041(5) 0.067(7) 0.007(4) 0.005(5) 0.025(5)
C14b C 0.018(4) 0.026(4) 0.044(5) -0.003(3) -0.004(3) -0.004(4)
C15b C 0.029(4) 0.022(4) 0.054(6) -0.008(4) 0.002(4) 0.000(4)
C16b C 0.030(5) 0.029(4) 0.066(7) -0.004(3) -0.013(4) 0.013(4)
C17b C 0.041(5) 0.038(5) 0.049(6) -0.018(4) -0.012(4) 0.013(4)
C18b C 0.031(5) 0.037(5) 0.042(5) -0.011(4) 0.000(4) 0.000(4)
C19b C 0.024(4) 0.035(4) 0.043(5) -0.009(3) -0.002(4) -0.006(4)
C20b C 0.027(5) 0.054(6) 0.061(6) -0.002(4) -0.012(4) 0.000(5)
C21b C 0.036(5) 0.034(4) 0.057(7) 0.002(4) 0.016(4) -0.003(4)
C22b C 0.048(6) 0.027(4) 0.073(7) -0.019(4) 0.018(5) -0.010(5)
C24b C 0.025(4) 0.023(4) 0.046(5) -0.002(3) 0.007(3) -0.002(4)
C25b C 0.039(5) 0.053(6) 0.037(5) 0.005(5) -0.001(4) 0.005(5)
C26b C 0.056(6) 0.062(7) 0.053(7) 0.036(6) 0.008(5) 0.012(5)
C27b C 0.148(12) 0.043(6) 0.045(7) 0.034(8) 0.020(8) 0.009(5)
C28b C 0.047(5) 0.010(3) 0.044(5) 0.006(3) -0.001(4) -0.003(3)
C29b C 0.056(6) 0.029(4) 0.044(6) 0.018(4) -0.002(5) 0.002(4)
C30b C 0.049(6) 0.057(6) 0.063(7) -0.008(6) 0.005(5) -0.017(6)
C31b C 0.045(6) 0.051(6) 0.083(8) -0.006(5) -0.004(6) -0.010(6)

loop_
_atom_type_symbol
_atom_type_scat_dispersion_real
_atom_type_scat_dispersion_imag
_atom_type_scat_source
Sn -0.654 1.425 'International Tables Vol C tables 4.2.6.8 and 6.1.1.1'
S 0.125 0.123 'International Tables Vol C tables 4.2.6.8 and 6.1.1.1'
O 0.011 0.006 'International Tables Vol C tables 4.2.6.8 and 6.1.1.1'
N 0.006 0.003 'International Tables Vol C tables 4.2.6.8 and 6.1.1.1'
C 0.003 0.002 'International Tables Vol C tables 4.2.6.8 and 6.1.1.1'
H 0.000 0.000 'International Tables Vol C tables 4.2.6.8 and 6.1.1.1'

loop_
_geom_angle_atom_site_label_1
_geom_angle_atom_site_label_2
_geom_angle_atom_site_label_3
_geom_angle_site_symmetry_1
_geom_angle_site_symmetry_2
_geom_angle_site_symmetry_3
_geom_angle
_geom_angle_publ_flag
C1a Sn1a C20a . . . 110.6(3) yes
C1a Sn1a C24a . . . 110.3(3) yes
C1a Sn1a C28a . . . 112.3(3) yes
C20a Sn1a C24a . . . 104.2(3) yes
C20a Sn1a C28a . . . 113.5(3) yes
C24a Sn1a C28a . . . 105.5(3) yes
C1b Sn1b C20b . . . 109.7(3) yes
C1b Sn1b C24b . . . 109.7(3) yes
C1b Sn1b C28b . . . 105.1(3) yes
C20b Sn1b C24b . . . 110.6(3) yes
C20b Sn1b C28b . . . 115.2(4) yes
C24b Sn1b C28b . . . 106.4(3) yes
O1a S1a O2a . . . 120.1(3) yes
O1a S1a N1a . . . 107.5(3) yes
O1a S1a C6a . . . 105.5(3) yes
O2a S1a N1a . . . 107.5(3) yes
O2a S1a C6a . . . 106.9(3) yes
N1a S1a C6a . . . 109.1(3) yes
O1b S1b O2b . . . 118.4(3) yes
O1b S1b N1b . . . 106.9(3) yes
O1b S1b C6b . . . 108.5(3) yes
O2b S1b N1b . . . 108.4(3) yes
O2b S1b C6b . . . 105.6(3) yes
N1b S1b C6b . . . 108.8(4) yes
S1a N1a C1a . . . 122.2(5) yes
S1a N1a C12a . . . 120.4(5) yes
C1a N1a C12a . . . 117.0(5) yes
S1b N1b C1b . . . 121.0(5) yes
S1b N1b C12b . . . 118.4(5) yes
C1b N1b C12b . . . 120.5(6) yes
N1a C1a C2a . . . 114.0(6) yes
C1a C2a C3a . . . 111.2(6) yes
C2a C3a C4a . . . 113.3(7) yes
C3a C4a C5a . . . 111.9(7) yes
S1a C6a C7a . . . 119.2(6) yes
S1a C6a C11a . . . 119.6(6) yes
C7a C6a C11a . . . 121.2(7) yes
C6a C7a C8a . . . 119.7(9) yes
C7a C8a C9a . . . 119.7(8) yes
C8a C9a C10a . . . 121.0(8) yes
C9a C10a C11a . . . 120.2(9) yes
C6a C11a C10a . . . 118.2(8) yes
N1a C12a C13a . . . 108.2(6) yes
N1a C12a C14a . . . 112.6(6) yes
C13a C12a C14a . . . 114.3(6) yes
O3a C13a C12a . . . 113.4(7) yes
C12a C14a C15a . . . 118.0(6) yes
C12a C14a C19a . . . 124.3(7) yes
C15a C14a C19a . . . 117.7(7) yes
C14a C15a C16a . . . 120.9(7) yes
C15a C16a C17a . . . 119.5(9) yes
C16a C17a C18a . . . 120.4(8) yes
C17a C18a C19a . . . 120.3(8) yes
C14a C19a C18a . . . 121.3(8) yes
C20a C21a C22a . . . 115.7(7) yes
C21a C22a C23a . . . 113.7(8) yes
C24a C25a C26a . . . 113.9(8) yes
C25a C26a C27a . . . 110.7(10) yes
C28a C29a C30a . . . 115.3(7) yes
C29a C30a C31a . . . 112.5(7) yes
N1b C1b C2b . . . 112.2(5) yes
C1b C2b C3b . . . 112.7(6) yes
C2b C3b C4b . . . 114.1(6) yes
C3b C4b C5b . . . 114.1(7) yes
S1b C6b C7b . . . 119.1(6) yes
S1b C6b C11b . . . 120.2(6) yes
C7b C6b C11b . . . 120.7(7) yes
C6b C7b C8b . . . 118.8(7) yes
C7b C8b C9b . . . 120.3(8) yes
C8b C9b C10b . . . 121.9(7) yes
C9b C10b C11b . . . 118.0(7) yes
C6b C11b C10b . . . 120.3(8) yes
N1b C12b C13b . . . 109.6(6) yes
N1b C12b C14b . . . 113.6(6) yes
C13b C12b C14b . . . 114.2(7) yes
O3b C13b C12b . . . 114.0(8) yes
C12b C14b C15b . . . 118.3(7) yes
C12b C14b C19b . . . 122.1(7) yes
C15b C14b C19b . . . 119.5(8) yes
C14b C15b C16b . . . 119.6(8) yes
C15b C16b C17b . . . 120.1(8) yes
C16b C17b C18b . . . 119.6(8) yes
C17b C18b C19b . . . 120.9(8) yes
C14b C19b C18b . . . 120.2(8) yes
C20b C21b C22b . . . 113.2(8) yes
C21b C22b C23b . . . 110.7(8) yes
C24b C25b C26b . . . 114.3(8) yes
C25b C26b C27b . . . 113.8(9) yes
C28b C29b C30b . . . 112.1(8) yes
C29b C30b C31b . . . 110.7(8) yes

loop_
_geom_bond_atom_site_label_1
_geom_bond_atom_site_label_2
_geom_bond_site_symmetry_1
_geom_bond_site_symmetry_2
_geom_bond_distance
_geom_bond_publ_flag
Sn1a C1a . . 2.208(7) yes
Sn1a C20a . . 2.157(8) yes
Sn1a C24a . . 2.159(8) yes
Sn1a C28a . . 2.162(7) yes
Sn1b C1b . . 2.190(6) yes
Sn1b C20b . . 2.148(8) yes
Sn1b C24b . . 2.147(9) yes
Sn1b C28b . . 2.173(9) yes
S1a O1a . . 1.427(6) yes
S1a O2a . . 1.424(5) yes
S1a N1a . . 1.604(6) yes
S1a C6a . . 1.773(7) yes
S1b O1b . . 1.423(5) yes
S1b O2b . . 1.434(6) yes
S1b N1b . . 1.618(7) yes
S1b C6b . . 1.756(7) yes
O3a C13a . . 1.411(10) yes
O3b C13b . . 1.355(14) yes
N1a C1a . . 1.478(9) yes
N1a C12a . . 1.488(10) yes
N1b C1b . . 1.481(10) yes
N1b C12b . . 1.478(10) yes
C1a C2a . . 1.549(11) yes
C2a C3a . . 1.520(11) yes
C3a C4a . . 1.508(12) yes
C4a C5a . . 1.514(14) yes
C6a C7a . . 1.387(11) yes
C6a C11a . . 1.381(12) yes
C7a C8a . . 1.388(11) yes
C8a C9a . . 1.349(15) yes
C9a C10a . . 1.396(14) yes
C10a C11a . . 1.391(13) yes
C12a C13a . . 1.541(10) yes
C12a C14a . . 1.509(10) yes
C14a C15a . . 1.384(12) yes
C14a C19a . . 1.388(10) yes
C15a C16a . . 1.408(12) yes
C16a C17a . . 1.367(12) yes
C17a C18a . . 1.363(14) yes
C18a C19a . . 1.382(12) yes
C20a C21a . . 1.515(12) yes
C21a C22a . . 1.502(12) yes
C22a C23a . . 1.520(14) yes
C24a C25a . . 1.540(13) yes
C25a C26a . . 1.548(15) yes
C26a C27a . . 1.470(17) yes
C28a C29a . . 1.509(10) yes
C29a C30a . . 1.513(11) yes
C30a C31a . . 1.523(12) yes
C1b C2b . . 1.551(10) yes
C2b C3b . . 1.525(11) yes
C3b C4b . . 1.518(12) yes
C4b C5b . . 1.483(13) yes
C6b C7b . . 1.402(11) yes
C6b C11b . . 1.379(11) yes
C7b C8b . . 1.381(11) yes
C8b C9b . . 1.359(12) yes
C9b C10b . . 1.401(12) yes
C10b C11b . . 1.390(10) yes
C12b C13b . . 1.514(12) yes
C12b C14b . . 1.531(11) yes
C14b C15b . . 1.416(11) yes
C14b C19b . . 1.368(12) yes
C15b C16b . . 1.380(12) yes
C16b C17b . . 1.411(14) yes
C17b C18b . . 1.356(12) yes
C18b C19b . . 1.404(12) yes
C20b C21b . . 1.542(13) yes
C21b C22b . . 1.503(11) yes
C22b C23b . . 1.538(15) yes
C24b C25b . . 1.498(12) yes
C25b C26b . . 1.520(14) yes
C26b C27b . . 1.474(18) yes
C28b C29b . . 1.506(13) yes
C29b C30b . . 1.529(14) yes
C30b C31b . . 1.518(16) yes
